data_4020782
loop_
_publ_author_name
'Ravi S. Orugunty'
'Dennis L. Wright'
'Merle A. Battiste'
'Richard J. Helmich'
'Khalil Abboud'

_publ_section_title
;
 Bicyclo[3.2.1]octane Synthons from Cyclopropenes:
 Functionalization of Cycloadducts by Nucleophilic Additions
;
_journal_name_full 'Journal of Organic Chemistry'
_journal_page_first 406
_journal_page_last 416
_journal_paper_doi 10.1021/jo035240m
_journal_volume 69
_journal_year 2004
_chemical_formula_sum 'C15 H14 Br2 O3'
_chemical_formula_weight 402.08
_space_group_IT_number 61
_symmetry_cell_setting orthorhombic
_symmetry_space_group_name_Hall '-P 2ac 2ab'
_symmetry_space_group_name_H-M 'P b c a'
_cell_angle_alpha 90.00
_cell_angle_beta 90.00
_cell_angle_gamma 90.00
_cell_formula_units_Z 16
_cell_length_a 18.3151(7)
_cell_length_b 16.3060(7)
_cell_length_c 19.7968(8)
_cell_measurement_temperature 173(2)
_cell_volume 5912.2(4)
_diffrn_ambient_temperature 173(2)
_exptl_crystal_density_diffrn 1.807
_cod_depositor_comments
;
The following automatic conversions were performed:
'_symmetry_cell_setting' value 'Orthorhombic' changed to 'orthorhombic'
according to '/home/saulius/struct/CIF-dictionaries/cif_core.dic'
dictionary named 'cif_core.dic' version 2.4.1 from 2010-06-29.

Automatic conversion script
Id: cif_fix_enum 1527 2010-12-29 10:47:43Z saulius 
;
_cod_database_code 4020782

loop_
_symmetry_equiv_pos_as_xyz
'x, y, z'
'-x+1/2, -y, z+1/2'
'-x, y+1/2, -z+1/2'
'x+1/2, -y+1/2, -z'
'-x, -y, -z'
'x-1/2, y, -z-1/2'
'x, -y-1/2, z-1/2'
'-x-1/2, y-1/2, z'

loop_
_atom_site_label
_atom_site_type_symbol
_atom_site_fract_x
_atom_site_fract_y
_atom_site_fract_z
_atom_site_U_iso_or_equiv
_atom_site_adp_type
_atom_site_occupancy
_atom_site_symmetry_multiplicity
_atom_site_calc_flag
_atom_site_refinement_flags
_atom_site_disorder_assembly
_atom_site_disorder_group
Br1 Br 0.565495(19) 0.45646(2) 0.125835(18) 0.04166(9) Uani 1 1 d . . .
Br2 Br 0.45837(2) 0.36789(2) 0.24448(2) 0.04858(11) Uani 1 1 d . . .
O1 O 0.45757(11) 0.60676(13) 0.08494(10) 0.0303(4) Uani 1 1 d . . .
H1 H 0.4185 0.5799 0.0824 0.045 Uiso 1 1 calc R . .
O2 O 0.36638(10) 0.58928(12) 0.20467(10) 0.0287(4) Uani 1 1 d . . .
O3 O 0.74371(11) 0.79509(13) 0.15161(11) 0.0330(5) Uani 1 1 d . . .
C1 C 0.48435(15) 0.60403(16) 0.15222(13) 0.0239(5) Uani 1 1 d . . .
C2 C 0.49260(15) 0.51391(16) 0.17322(14) 0.0251(6) Uani 1 1 d . . .
C3 C 0.44876(15) 0.47867(17) 0.21790(15) 0.0276(6) Uani 1 1 d . . .
C4 C 0.39008(16) 0.52974(19) 0.25383(15) 0.0307(6) Uani 1 1 d . . .
C5 C 0.43005(17) 0.5835(2) 0.30463(15) 0.0346(7) Uani 1 1 d . . .
H5A H 0.4377 0.5712 0.3510 0.041 Uiso 1 1 calc R . .
C6 C 0.45196(16) 0.6497(2) 0.27315(16) 0.0329(7) Uani 1 1 d . . .
H6A H 0.4787 0.6935 0.2928 0.040 Uiso 1 1 calc R . .
C7 C 0.42753(15) 0.64452(17) 0.20021(15) 0.0272(6) Uani 1 1 d . . .
H7 H 0.4120 0.6995 0.1829 0.033 Uiso 1 1 calc R . .
C8 C 0.55555(14) 0.65187(16) 0.15396(14) 0.0233(5) Uani 1 1 d . . .
C9 C 0.60817(16) 0.63990(18) 0.20370(15) 0.0297(6) Uani 1 1 d . . .
H9A H 0.6007 0.5991 0.2373 0.036 Uiso 1 1 calc R . .
C10 C 0.67153(16) 0.68692(18) 0.20485(15) 0.0289(6) Uani 1 1 d . . .
H10A H 0.7066 0.6788 0.2395 0.035 Uiso 1 1 calc R . .
C11 C 0.68349(14) 0.74566(16) 0.15548(14) 0.0246(5) Uani 1 1 d . . .
C12 C 0.63130(16) 0.75787(17) 0.10554(15) 0.0291(6) Uani 1 1 d . . .
H12A H 0.6392 0.7980 0.0715 0.035 Uiso 1 1 calc R . .
C13 C 0.56805(16) 0.71197(17) 0.10518(14) 0.0272(6) Uani 1 1 d . . .
H13A H 0.5324 0.7214 0.0712 0.033 Uiso 1 1 calc R . .
C14 C 0.79497(18) 0.7908(2) 0.20579(18) 0.0442(8) Uani 1 1 d . . .
H14A H 0.7699 0.8014 0.2486 0.066 Uiso 1 1 calc R . .
H14B H 0.8332 0.8319 0.1990 0.066 Uiso 1 1 calc R . .
H14C H 0.8170 0.7360 0.2070 0.066 Uiso 1 1 calc R . .
C15 C 0.3234(2) 0.4833(2) 0.27833(19) 0.0480(9) Uani 1 1 d . . .
H15A H 0.2880 0.5220 0.2973 0.072 Uiso 1 1 calc R . .
H15B H 0.3379 0.4439 0.3132 0.072 Uiso 1 1 calc R . .
H15C H 0.3011 0.4539 0.2403 0.072 Uiso 1 1 calc R . .
Br1' Br 0.121043(17) 0.447934(19) 0.163208(16) 0.03519(9) Uani 1 1 d . . .
Br2' Br 0.240429(19) 0.309659(18) 0.101211(18) 0.03948(9) Uani 1 1 d . . .
O1' O 0.22682(11) 0.61233(12) 0.14502(10) 0.0298(4) Uani 1 1 d . . .
H1' H 0.2678 0.5947 0.1573 0.045 Uiso 1 1 calc R . .
O2' O 0.32487(10) 0.53333(11) 0.05611(10) 0.0280(4) Uani 1 1 d . . .
O3' O -0.07288(12) 0.68937(14) 0.00300(12) 0.0405(5) Uani 1 1 d . . .
C1' C 0.20328(14) 0.56846(16) 0.08661(14) 0.0234(5) Uani 1 1 d . . .
C2' C 0.19801(14) 0.47689(16) 0.10413(13) 0.0235(5) Uani 1 1 d . . .
C3' C 0.24651(15) 0.42226(16) 0.08165(14) 0.0248(5) Uani 1 1 d . . .
C4' C 0.30875(15) 0.45038(17) 0.03506(14) 0.0263(6) Uani 1 1 d . . .
C5' C 0.27648(16) 0.46423(19) -0.03482(15) 0.0304(6) Uani 1 1 d . . .
H5'A H 0.2761 0.4259 -0.0709 0.036 Uiso 1 1 calc R . .
C6' C 0.24904(16) 0.53936(19) -0.03631(15) 0.0309(6) Uani 1 1 d . . .
H6'A H 0.2250 0.5641 -0.0736 0.037 Uiso 1 1 calc R . .
C7' C 0.26269(15) 0.57930(18) 0.03199(15) 0.0280(6) Uani 1 1 d . . .
H7' H 0.2755 0.6385 0.0264 0.034 Uiso 1 1 calc R . .
C8' C 0.13041(14) 0.60387(16) 0.06483(14) 0.0232(5) Uani 1 1 d . . .
C9' C 0.10187(15) 0.67364(16) 0.09464(14) 0.0261(6) Uani 1 1 d . . .
H9'A H 0.1287 0.7004 0.1293 0.031 Uiso 1 1 calc R . .
C10' C 0.03459(15) 0.70534(17) 0.07483(15) 0.0284(6) Uani 1 1 d . . .
H10B H 0.0160 0.7535 0.0956 0.034 Uiso 1 1 calc R . .
C11' C -0.00483(15) 0.66633(17) 0.02492(15) 0.0293(6) Uani 1 1 d . . .
C12' C 0.02417(16) 0.59781(18) -0.00727(15) 0.0310(6) Uani 1 1 d . . .
H12B H -0.0017 0.5728 -0.0434 0.037 Uiso 1 1 calc R . .
C13' C 0.09031(15) 0.56625(17) 0.01318(15) 0.0283(6) Uani 1 1 d . . .
H13B H 0.1090 0.5184 -0.0080 0.034 Uiso 1 1 calc R . .
C14' C -0.10687(19) 0.7547(2) 0.03829(19) 0.0498(9) Uani 1 1 d . . .
H14D H -0.1051 0.7438 0.0869 0.075 Uiso 1 1 calc R . .
H14E H -0.1579 0.7595 0.0238 0.075 Uiso 1 1 calc R . .
H14F H -0.0811 0.8061 0.0285 0.075 Uiso 1 1 calc R . .
C15' C 0.37848(16) 0.40084(19) 0.03965(16) 0.0345(7) Uani 1 1 d . . .
H15D H 0.4168 0.4278 0.0133 0.052 Uiso 1 1 calc R . .
H15E H 0.3699 0.3457 0.0217 0.052 Uiso 1 1 calc R . .
H15F H 0.3938 0.3970 0.0870 0.052 Uiso 1 1 calc R . .

loop_
_atom_site_aniso_label
_atom_site_aniso_U_11
_atom_site_aniso_U_22
_atom_site_aniso_U_33
_atom_site_aniso_U_23
_atom_site_aniso_U_13
_atom_site_aniso_U_12
Br1 0.04025(18) 0.03484(17) 0.0499(2) -0.00307(14) 0.00982(15) 0.00779(13)
Br2 0.0635(2) 0.02831(16) 0.0540(2) 0.01213(15) 0.00041(18) -0.00740(15)
O1 0.0291(10) 0.0342(11) 0.0278(10) 0.0058(8) -0.0059(8) -0.0103(8)
O2 0.0215(9) 0.0329(11) 0.0316(10) -0.0006(8) -0.0002(8) -0.0041(8)
O3 0.0299(11) 0.0347(11) 0.0345(11) 0.0052(9) -0.0026(9) -0.0102(9)
C1 0.0249(13) 0.0235(13) 0.0232(13) 0.0023(10) -0.0033(11) -0.0024(10)
C2 0.0243(13) 0.0226(13) 0.0284(14) -0.0022(11) -0.0017(11) -0.0001(10)
C3 0.0318(15) 0.0217(13) 0.0291(14) 0.0023(11) -0.0023(12) -0.0047(11)
C4 0.0307(15) 0.0346(15) 0.0268(14) -0.0003(12) 0.0026(12) -0.0065(12)
C5 0.0364(16) 0.0424(17) 0.0248(15) -0.0078(13) -0.0003(13) -0.0005(14)
C6 0.0293(15) 0.0355(16) 0.0341(16) -0.0117(13) -0.0006(13) 0.0010(12)
C7 0.0233(13) 0.0225(13) 0.0357(16) -0.0003(11) -0.0008(12) -0.0015(10)
C8 0.0231(13) 0.0213(12) 0.0255(13) 0.0019(10) 0.0013(11) -0.0006(10)
C9 0.0304(15) 0.0301(14) 0.0287(15) 0.0105(12) -0.0021(12) -0.0010(12)
C10 0.0259(14) 0.0318(14) 0.0290(15) 0.0056(12) -0.0049(11) -0.0003(11)
C11 0.0227(13) 0.0229(13) 0.0280(14) -0.0010(11) 0.0022(11) -0.0026(10)
C12 0.0341(15) 0.0243(13) 0.0288(14) 0.0084(11) -0.0009(12) -0.0051(11)
C13 0.0322(14) 0.0249(13) 0.0245(14) 0.0038(11) -0.0061(11) -0.0024(11)
C14 0.0316(17) 0.054(2) 0.047(2) 0.0042(16) -0.0062(15) -0.0147(15)
C15 0.0412(19) 0.057(2) 0.046(2) 0.0038(17) 0.0133(16) -0.0158(17)
Br1' 0.03487(17) 0.03519(16) 0.03551(16) 0.00703(13) 0.01006(12) 0.00253(12)
Br2' 0.04773(19) 0.02580(15) 0.04490(19) 0.00139(13) 0.00403(15) 0.00338(13)
O1' 0.0246(10) 0.0313(11) 0.0335(11) -0.0125(9) -0.0068(8) 0.0050(8)
O2' 0.0210(9) 0.0263(10) 0.0367(11) -0.0062(8) 0.0002(8) -0.0012(8)
O3' 0.0305(11) 0.0412(12) 0.0499(14) 0.0000(10) -0.0079(10) 0.0085(10)
C1' 0.0232(13) 0.0214(12) 0.0256(13) -0.0041(10) -0.0009(11) -0.0015(10)
C2' 0.0239(13) 0.0248(13) 0.0218(13) 0.0005(10) 0.0015(10) -0.0006(10)
C3' 0.0298(14) 0.0213(12) 0.0233(13) 0.0000(10) -0.0025(11) 0.0000(11)
C4' 0.0251(14) 0.0266(14) 0.0271(14) -0.0053(11) 0.0017(11) 0.0008(11)
C5' 0.0297(15) 0.0371(16) 0.0243(14) -0.0022(12) 0.0043(11) -0.0001(12)
C6' 0.0301(15) 0.0369(16) 0.0256(14) 0.0032(12) 0.0049(12) 0.0008(12)
C7' 0.0246(13) 0.0244(13) 0.0349(15) 0.0007(12) 0.0029(12) -0.0021(11)
C8' 0.0211(13) 0.0207(12) 0.0277(13) 0.0026(10) 0.0013(11) -0.0038(10)
C9' 0.0256(14) 0.0231(13) 0.0295(14) 0.0001(11) 0.0009(11) -0.0035(10)
C10' 0.0291(14) 0.0233(13) 0.0328(15) 0.0041(11) 0.0070(12) 0.0015(11)
C11' 0.0242(14) 0.0294(14) 0.0342(15) 0.0108(12) 0.0001(12) -0.0007(11)
C12' 0.0294(15) 0.0293(14) 0.0343(16) 0.0020(12) -0.0077(12) -0.0054(12)
C13' 0.0259(14) 0.0253(14) 0.0337(15) 0.0010(12) -0.0003(12) -0.0022(11)
C14' 0.0422(19) 0.055(2) 0.052(2) -0.0020(18) -0.0060(16) 0.0214(17)
C15' 0.0294(15) 0.0365(16) 0.0374(17) -0.0038(13) 0.0015(13) 0.0079(12)

loop_
_geom_bond_atom_site_label_1
_geom_bond_atom_site_label_2
_geom_bond_distance
_geom_bond_site_symmetry_2
_geom_bond_publ_flag
Br1 C2 1.882(3) . ?
Br2 C3 1.890(3) . ?
O1 C1 1.420(3) . ?
O1 H1 0.8400 . ?
O2 C7 1.440(3) . ?
O2 C4 1.441(4) . ?
O3 C11 1.368(3) . ?
O3 C14 1.427(4) . ?
C1 C8 1.520(4) . ?
C1 C2 1.535(4) . ?
C1 C7 1.556(4) . ?
C2 C3 1.326(4) . ?
C3 C4 1.534(4) . ?
C4 C15 1.517(4) . ?
C4 C5 1.522(4) . ?
C5 C6 1.309(5) . ?
C5 H5A 0.9500 . ?
C6 C7 1.514(4) . ?
C6 H6A 0.9500 . ?
C7 H7 1.0000 . ?
C8 C9 1.392(4) . ?
C8 C13 1.395(4) . ?
C9 C10 1.391(4) . ?
C9 H9A 0.9500 . ?
C10 C11 1.386(4) . ?
C10 H10A 0.9500 . ?
C11 C12 1.390(4) . ?
C12 C13 1.379(4) . ?
C12 H12A 0.9500 . ?
C13 H13A 0.9500 . ?
C14 H14A 0.9800 . ?
C14 H14B 0.9800 . ?
C14 H14C 0.9800 . ?
C15 H15A 0.9800 . ?
C15 H15B 0.9800 . ?
C15 H15C 0.9800 . ?
Br1' C2' 1.892(3) . ?
Br2' C3' 1.880(3) . ?
O1' C1' 1.426(3) . ?
O1' H1' 0.8400 . ?
O2' C7' 1.445(3) . ?
O2' C4' 1.446(3) . ?
O3' C11' 1.372(3) . ?
O3' C14' 1.418(4) . ?
C1' C8' 1.517(4) . ?
C1' C2' 1.536(4) . ?
C1' C7' 1.544(4) . ?
C2' C3' 1.334(4) . ?
C3' C4' 1.536(4) . ?
C4' C15' 1.514(4) . ?
C4' C5' 1.521(4) . ?
C5' C6' 1.325(4) . ?
C5' H5'A 0.9500 . ?
C6' C7' 1.522(4) . ?
C6' H6'A 0.9500 . ?
C7' H7' 1.0000 . ?
C8' C9' 1.384(4) . ?
C8' C13' 1.400(4) . ?
C9' C10' 1.393(4) . ?
C9' H9'A 0.9500 . ?
C10' C11' 1.379(4) . ?
C10' H10B 0.9500 . ?
C11' C12' 1.392(4) . ?
C12' C13' 1.377(4) . ?
C12' H12B 0.9500 . ?
C13' H13B 0.9500 . ?
C14' H14D 0.9800 . ?
C14' H14E 0.9800 . ?
C14' H14F 0.9800 . ?
C15' H15D 0.9800 . ?
C15' H15E 0.9800 . ?
C15' H15F 0.9800 . ?

loop_
_cod_related_entry_id
_cod_related_entry_database
_cod_related_entry_code
1 ChemSpider 4421697
